data_4089195
loop_
_publ_author_name
'Congrave, Daniel G.'
'Hsu, Yu-ting'
'Batsanov, Andrei S.'
'Beeby, Andrew'
'Bryce, Martin R.'

_publ_section_title
;
 Synthesis, Diastereomer Separation, and Optoelectronic and Structural
 Properties of Dinuclear Cyclometalated Iridium(III) Complexes with
 Bridging Diarylhydrazide Ligands
;
_journal_issue 5
_journal_name_full Organometallics
_journal_page_first 981
_journal_paper_doi 10.1021/acs.organomet.6b00887
_journal_volume 36
_journal_year 2017
_chemical_formula_moiety 'C70 H62 F4 Ir2 N6 O6, 4(C H2 Cl2)'
_chemical_formula_sum 'C74 H70 Cl8 F4 Ir2 N6 O6'
_chemical_formula_weight 1883.36
_space_group_crystal_system triclinic
_space_group_IT_number 2
_space_group_name_Hall '-P 1'
_space_group_name_H-M_alt 'P -1'
_atom_sites_solution_hydrogens geom
_atom_sites_solution_primary direct
_atom_sites_solution_secondary difmap
_audit_creation_date 2015-05-04
_audit_creation_method
;
Olex2 1.2-beta
(compiled 2015.01.26 svn.r3150 for OlexSys, GUI svn.r4998)
;
_cell_angle_alpha 103.492(4)
_cell_angle_beta 97.036(4)
_cell_angle_gamma 109.631(4)
_cell_formula_units_Z 1
_cell_length_a 11.8400(13)
_cell_length_b 13.0849(14)
_cell_length_c 13.3891(15)
_cell_measurement_reflns_used 9743
_cell_measurement_temperature 120
_cell_measurement_theta_max 34.967
_cell_measurement_theta_min 2.63
_cell_volume 1853.6(4)
_computing_cell_refinement 'SAINT v8.34A (Bruker, 2013)'
_computing_data_collection 'APEX2 v.2013.4_1 (Bruker, 2013)'
_computing_data_reduction 'SAINT v8.34A (Bruker, 2013)'
_computing_molecular_graphics 'Olex2 (Dolomanov et al., 2009)'
_computing_publication_material 'Olex2 (Dolomanov et al., 2009)'
_computing_structure_refinement 'SHELXL 2014/7 multi-CPU version (Sheldrick, 2015)'
_computing_structure_solution 'SHELXS 2013/1 (Sheldrick, 2008)'
_diffrn_ambient_temperature 120
_diffrn_detector_type 'Bruker PHOTON 100 CMOS'
_diffrn_measured_fraction_theta_full 0.982
_diffrn_measured_fraction_theta_max 0.977
_diffrn_measurement_device '3-circle area detector diffractometer'
_diffrn_measurement_device_type 'Bruker D8 Venture'
_diffrn_measurement_method '\f and \w scans'
_diffrn_radiation_monochromator 'focusing mirrors'
_diffrn_radiation_probe x-ray
_diffrn_radiation_type MoK\a
_diffrn_radiation_wavelength 0.71073
_diffrn_reflns_av_R_equivalents 0.0522
_diffrn_reflns_av_unetI/netI 0.0496
_diffrn_reflns_Laue_measured_fraction_full 0.982
_diffrn_reflns_Laue_measured_fraction_max 0.977
_diffrn_reflns_limit_h_max 16
_diffrn_reflns_limit_h_min -16
_diffrn_reflns_limit_k_max 18
_diffrn_reflns_limit_k_min -18
_diffrn_reflns_limit_l_max 18
_diffrn_reflns_limit_l_min -18
_diffrn_reflns_number 33672
_diffrn_reflns_point_group_measured_fraction_full 0.982
_diffrn_reflns_point_group_measured_fraction_max 0.977
_diffrn_reflns_theta_full 25.242
_diffrn_reflns_theta_max 29.996
_diffrn_reflns_theta_min 2.512
_diffrn_source 'I\mS microsource'
_diffrn_standards_number 0
_exptl_absorpt_coefficient_mu 3.940
_exptl_absorpt_correction_T_max 1.0000
_exptl_absorpt_correction_T_min 0.2915
_exptl_absorpt_correction_type integration
_exptl_absorpt_process_details
;
SADABS-2014/4 (Bruker,2014/4) was used for absorption correction.
wR2(int) was 0.1049 before and 0.0741 after correction.
The Ratio of minimum to maximum transmission is 0.2915.
The \l/2 correction factor is Not present.
;
_exptl_crystal_colour yellow
_exptl_crystal_density_diffrn 1.687
_exptl_crystal_description block
_exptl_crystal_F_000 930
_exptl_crystal_size_max 0.369
_exptl_crystal_size_mid 0.357
_exptl_crystal_size_min 0.346
_refine_diff_density_max 3.903
_refine_diff_density_min -2.438
_refine_diff_density_rms 0.168
_refine_ls_extinction_method none
_refine_ls_goodness_of_fit_ref 1.116
_refine_ls_hydrogen_treatment constr
_refine_ls_matrix_type full
_refine_ls_number_parameters 514
_refine_ls_number_reflns 10559
_refine_ls_number_restraints 532
_refine_ls_restrained_S_all 1.116
_refine_ls_R_factor_all 0.0662
_refine_ls_R_factor_gt 0.0498
_refine_ls_shift/su_max 0.019
_refine_ls_shift/su_mean 0.001
_refine_ls_structure_factor_coef Fsqd
_refine_ls_weighting_details 'w=1/[\s^2^(Fo^2^)+(0.0100P)^2^+13.6360P] where P=(Fo^2^+2Fc^2^)/3'
_refine_ls_weighting_scheme calc
_refine_ls_wR_factor_gt 0.1087
_refine_ls_wR_factor_ref 0.1227
_reflns_Friedel_coverage 0.000
_reflns_number_gt 8678
_reflns_number_total 10559
_reflns_threshold_expression 'I > 2\s(I)'
_cod_data_source_file om6b00887_si_002.cif
_cod_data_source_block 15a-DCM
_cod_depositor_comments
;
The following automatic conversions were performed:

data item '_diffrn_radiation_probe' value 'X-ray' was changed to
'x-ray' in accordance with the
/home/saulius/struct/COD-crude-data/automatic-downloads/DataCite-retrospective/ACS/depositions/lib/dictionaries/cif_core.dic
dictionary named 'cif_core.dic' version 2.4.2 last updated on
2011-04-26.

Automatic conversion script
Id: cif_fix_values 6909 2019-04-08 15:41:33Z antanas 
;
_cod_database_code 4089195
_shelx_space_group_comment
;
The symmetry employed for this shelxl refinement is uniquely defined
by the following loop, which should always be used as a source of
symmetry information in preference to the above space-group names.
They are only intended as comments.
;
_computing.bruker_data_scaling 'SADABS V2014/4 (Bruker AXS Inc.)'

_olex2_refinement_description
;
1. Fixed Uiso
 At 1.2 times of:
  All C(H) groups, All C(H,H) groups, All C(H,H,H,H) groups
 At 1.5 times of:
  All C(H,H,H) groups
2. Restrained distances
 Cl2B-C36 \\sim Cl2B-C36
 with sigma of 0.02
 Cl3B-C37B \\sim Cl4B-C37B \\sim Cl3A-C37A \\sim Cl4A-C37A
 with sigma of 0.02
 N2B-C12B \\sim N2A-C12A
 with sigma of 0.02
 N2B-C8B \\sim N2A-C8A
 with sigma of 0.02
 C10A-C11A \\sim C10B-C11B
 with sigma of 0.02
 C8B-C7B \\sim C8A-C7A
 with sigma of 0.02
 C10B-C11B \\sim C10A-C11A
 with sigma of 0.02
 C9B-C10B \\sim C10A-C9A
 with sigma of 0.02
 IrB-O1B \\sim IrA-O1A
 with sigma of 0.02
 Cl2B-C36 \\sim Cl2A-C36
 with sigma of 0.02
3. Uiso/Uaniso restraints and constraints
Uanis(Cl2A) = Uanis(Cl2B)
Uanis(IrB) = Uanis(IrA)
Uanis(N2B) = Uanis(N2A)
Uanis(C12B) = Uanis(C12A)
Uanis(C11B) = Uanis(C11A)
Uanis(C10B) = Uanis(C10A)
Uanis(C8B) = Uanis(C8A)
Uanis(C7B) = Uanis(C7A)
Uanis(F1A) = Uanis(F1B)
Uanis(C5A) = Uanis(C5B)
Uanis(C4A) = Uanis(C4B)
Uanis(O2A) = Uanis(O2B)
Uanis(C13A) = Uanis(C13B)
Uanis(C3A) = Uanis(C3B)
Uanis(C2A) = Uanis(C2B)
Uanis(C9B) = Uanis(C9A)
Uiso(O1B) = Uiso(O1A)
Uanis(C6A) = Uanis(C6B)
4. Rigid body (RIGU) restrains
 All non-hydrogen atoms
 with sigma for 1-2 distances of 0.004 and sigma for 1-3 distances of 0.004
5. Others
 Sof(IrB)=Sof(F1B)=Sof(O1B)=Sof(O2B)=Sof(N2B)=Sof(C2B)=Sof(C3B)=Sof(H3B)=
 Sof(C4B)=Sof(C5B)=Sof(H5B)=Sof(C6B)=Sof(C7B)=Sof(C8B)=Sof(C9B)=Sof(H9B)=
 Sof(C10B)=Sof(H10B)=Sof(C11B)=Sof(H11B)=Sof(C12B)=Sof(H12B)=Sof(C13B)=
 Sof(H13D)=Sof(H13E)=Sof(H13F)=Sof(H36C)=Sof(H36D)=Sof(Cl2B)=Sof(Cl3B)=
 Sof(Cl4B)=Sof(C37B)=Sof(H37C)=Sof(H37D)=1-FVAR(1)
 Sof(IrA)=Sof(F1A)=Sof(O1A)=Sof(O2A)=Sof(N2A)=Sof(C2A)=Sof(C3A)=Sof(H3A)=
 Sof(C4A)=Sof(C5A)=Sof(H5A)=Sof(C6A)=Sof(C7A)=Sof(C8A)=Sof(C9A)=Sof(H9A)=
 Sof(C10A)=Sof(H10A)=Sof(C11A)=Sof(H11A)=Sof(C12A)=Sof(H12A)=Sof(C13A)=
 Sof(H13A)=Sof(H13B)=Sof(H13C)=Sof(H36A)=Sof(H36B)=Sof(Cl2A)=Sof(Cl3A)=
 Sof(Cl4A)=Sof(C37A)=Sof(H37A)=Sof(H37B)=FVAR(1)
6.a Secondary CH2 refined with riding coordinates:
 C36(H36C,H36D), C36(H36A,H36B), C37A(H37A,H37B), C37B(H37C,H37D)
6.b Aromatic/amide H refined with riding coordinates:
 C3A(H3A), C5A(H5A), C9A(H9A), C10A(H10A), C11A(H11A), C12A(H12A), C3B(H3B),
 C5B(H5B), C9B(H9B), C10B(H10B), C11B(H11B), C12B(H12B), C15(H15), C17(H17),
 C21(H21), C22(H22), C23(H23), C24(H24), C27(H27), C28(H28), C30(H30), C31(H31)
6.c Idealised Me refined as rotating group:
 C13A(H13A,H13B,H13C), C13B(H13D,H13E,H13F), C25(H25A,H25B,H25C), C33(H33A,
 H33B,H33C), C34(H34A,H34B,H34C), C35(H35A,H35B,H35C)
;
_shelx_shelxl_version_number 2014/7
_olex2_submission_special_instructions 'No special instructions were received'

loop_
_space_group_symop_operation_xyz
'x, y, z'
'-x, -y, -z'

loop_
_atom_site_label
_atom_site_type_symbol
_atom_site_fract_x
_atom_site_fract_y
_atom_site_fract_z
_atom_site_U_iso_or_equiv
_atom_site_adp_type
_atom_site_occupancy
_atom_site_site_symmetry_order
_atom_site_calc_flag
_atom_site_refinement_flags_posn
_atom_site_refinement_flags_adp
_atom_site_refinement_flags_occupancy
_atom_site_disorder_assembly
_atom_site_disorder_group
IrA Ir 0.37029(17) 0.30188(14) 0.01572(14) 0.0238(2) Uani 0.619(3) 1 d D U P A 1
F1A F 0.5197(6) 0.0877(6) 0.2567(6) 0.0502(15) Uani 0.619(3) 1 d . U P A 1
O1A O 0.3648(5) 0.3381(5) -0.1314(4) 0.0214(9) Uiso 0.619(3) 1 d D U P A 1
O2A O 0.2359(9) 0.2463(9) 0.3751(7) 0.0529(18) Uani 0.619(3) 1 d . U P A 1
N2A N 0.4983(8) 0.2314(7) 0.0029(7) 0.0317(15) Uani 0.619(3) 1 d D U P A 1
IrB Ir 0.3666(3) 0.3152(2) -0.0010(2) 0.0238(2) Uani 0.381(3) 1 d D U P A 2
F1B F 0.5482(10) 0.0857(9) 0.1979(11) 0.0502(15) Uani 0.381(3) 1 d . U P A 2
O1B O 0.3378(8) 0.3598(8) -0.1439(7) 0.0214(9) Uiso 0.381(3) 1 d D U P A 2
O2B O 0.2814(15) 0.2378(16) 0.3641(13) 0.0529(18) Uani 0.381(3) 1 d . U P A 2
N2B N 0.4886(14) 0.2426(13) -0.0360(12) 0.0317(15) Uani 0.381(3) 1 d D U P A 2
F2 F -0.1075(3) 0.0850(4) -0.1073(4) 0.0557(11) Uani 1 1 d . U . . .
O3 O 0.1312(5) -0.1372(4) -0.1891(5) 0.0656(16) Uani 1 1 d . U . . .
N1 N 0.4925(4) 0.5245(4) -0.0422(4) 0.0348(11) Uani 1 1 d . U . . .
N3 N 0.2330(4) 0.3644(4) 0.0369(3) 0.0265(8) Uani 1 1 d . U . . .
C1 C 0.4120(5) 0.4512(5) -0.1263(4) 0.0371(12) Uani 1 1 d . U . . .
C2A C 0.3762(11) 0.2603(11) 0.1505(8) 0.0223(14) Uani 0.619(3) 1 d . U P A 1
C3A C 0.3097(12) 0.2776(13) 0.2257(10) 0.0270(16) Uani 0.619(3) 1 d . U P A 1
H3A H 0.2633 0.3239 0.2218 0.032 Uiso 0.619(3) 1 calc R . P A 1
C4A C 0.3093(10) 0.2273(10) 0.3092(9) 0.0351(17) Uani 0.619(3) 1 d . U P A 1
C5A C 0.3815(9) 0.1631(9) 0.3173(9) 0.0368(17) Uani 0.619(3) 1 d . U P A 1
H5A H 0.3829 0.1299 0.3732 0.044 Uiso 0.619(3) 1 calc R . P A 1
C6A C 0.4489(10) 0.1488(8) 0.2453(10) 0.0318(16) Uani 0.619(3) 1 d . U P A 1
C7A C 0.4509(8) 0.1950(8) 0.1600(8) 0.0278(13) Uani 0.619(3) 1 d D U P A 1
C8A C 0.5204(8) 0.1833(7) 0.0797(9) 0.0313(15) Uani 0.619(3) 1 d D U P A 1
C9A C 0.6065(9) 0.1332(8) 0.0738(11) 0.0435(19) Uani 0.619(3) 1 d D U P A 1
H9A H 0.6245 0.1005 0.1270 0.052 Uiso 0.619(3) 1 calc R . P A 1
C10A C 0.6674(9) 0.1299(8) -0.0094(11) 0.048(2) Uani 0.619(3) 1 d D U P A 1
H10A H 0.7251 0.0941 -0.0128 0.057 Uiso 0.619(3) 1 calc R . P A 1
C11A C 0.6433(11) 0.1798(9) -0.0884(13) 0.048(2) Uani 0.619(3) 1 d D U P A 1
H11A H 0.6841 0.1800 -0.1452 0.058 Uiso 0.619(3) 1 calc R . P A 1
C12A C 0.5579(8) 0.2274(8) -0.0776(9) 0.0366(18) Uani 0.619(3) 1 d D U P A 1
H12A H 0.5385 0.2603 -0.1302 0.044 Uiso 0.619(3) 1 calc R . P A 1
C13A C 0.2128(18) 0.1775(19) 0.4468(13) 0.079(4) Uani 0.619(3) 1 d . U P A 1
H13A H 0.1907 0.0976 0.4079 0.118 Uiso 0.619(3) 1 calc GR . P A 1
H13B H 0.1451 0.1859 0.4789 0.118 Uiso 0.619(3) 1 calc GR . P A 1
H13C H 0.2869 0.2025 0.5021 0.118 Uiso 0.619(3) 1 calc GR . P A 1
C2B C 0.388(2) 0.260(2) 0.1252(14) 0.0223(14) Uani 0.381(3) 1 d . U P A 2
C3B C 0.331(2) 0.272(2) 0.2092(17) 0.0270(16) Uani 0.381(3) 1 d . U P A 2
H3B H 0.2827 0.3170 0.2130 0.032 Uiso 0.381(3) 1 calc R . P A 2
C4B C 0.3421(17) 0.2212(18) 0.2886(15) 0.0351(17) Uani 0.381(3) 1 d . U P A 2
C5B C 0.4177(18) 0.1560(15) 0.2824(17) 0.0368(17) Uani 0.381(3) 1 d . U P A 2
H5B H 0.4286 0.1196 0.3345 0.044 Uiso 0.381(3) 1 calc R . P A 2
C6B C 0.4715(15) 0.1477(13) 0.2033(15) 0.0318(16) Uani 0.381(3) 1 d . U P A 2
C7B C 0.4649(14) 0.1953(13) 0.1218(13) 0.0278(13) Uani 0.381(3) 1 d D U P A 2
C8B C 0.5220(13) 0.1917(13) 0.0327(13) 0.0313(15) Uani 0.381(3) 1 d D U P A 2
C9B C 0.6114(15) 0.1409(13) 0.0133(16) 0.0435(19) Uani 0.381(3) 1 d D U P A 2
H9B H 0.6400 0.1058 0.0599 0.052 Uiso 0.381(3) 1 calc R . P A 2
C10B C 0.6520(17) 0.1474(17) -0.0785(19) 0.048(2) Uani 0.381(3) 1 d D U P A 2
H10B H 0.7128 0.1170 -0.0922 0.057 Uiso 0.381(3) 1 calc R . P A 2
C11B C 0.6123(15) 0.1946(13) -0.1536(18) 0.048(2) Uani 0.381(3) 1 d D U P A 2
H11B H 0.6394 0.1917 -0.2177 0.058 Uiso 0.381(3) 1 calc R . P A 2
C12B C 0.5310(14) 0.2452(13) -0.1265(14) 0.0366(18) Uani 0.381(3) 1 d D U P A 2
H12B H 0.5038 0.2826 -0.1715 0.044 Uiso 0.381(3) 1 calc R . P A 2
C13B C 0.278(3) 0.173(3) 0.438(2) 0.079(4) Uani 0.381(3) 1 d . U P A 2
H13D H 0.2598 0.0935 0.4000 0.118 Uiso 0.381(3) 1 calc GR . P A 2
H13E H 0.2137 0.1768 0.4770 0.118 Uiso 0.381(3) 1 calc GR . P A 2
H13F H 0.3577 0.2040 0.4877 0.118 Uiso 0.381(3) 1 calc GR . P A 2
C14 C 0.2236(5) 0.1608(5) -0.0506(4) 0.0329(11) Uani 1 1 d . U . . .
C15 C 0.2251(5) 0.0552(5) -0.0968(5) 0.0460(16) Uani 1 1 d . U . . .
H15 H 0.3015 0.0461 -0.0948 0.055 Uiso 1 1 calc R . . . .
C16 C 0.1163(5) -0.0381(5) -0.1462(5) 0.0429(14) Uani 1 1 d . U . . .
C17 C 0.0036(5) -0.0278(5) -0.1497(4) 0.0387(12) Uani 1 1 d . U . . .
H17 H -0.0708 -0.0905 -0.1843 0.046 Uiso 1 1 calc R . . . .
C18 C 0.0039(5) 0.0763(5) -0.1014(5) 0.0359(12) Uani 1 1 d . U . . .
C19 C 0.1089(4) 0.1726(5) -0.0507(4) 0.0287(10) Uani 1 1 d . U . . .
C20 C 0.1155(4) 0.2853(5) 0.0029(4) 0.0278(10) Uani 1 1 d . U . . .
C21 C 0.0167(5) 0.3170(6) 0.0237(6) 0.0416(14) Uani 1 1 d . U . . .
H21 H -0.0652 0.2627 -0.0011 0.050 Uiso 1 1 calc R . . . .
C22 C 0.0384(5) 0.4263(6) 0.0796(6) 0.0462(15) Uani 1 1 d . U . . .
H22 H -0.0282 0.4473 0.0959 0.055 Uiso 1 1 calc R . . . .
C23 C 0.1579(5) 0.5065(5) 0.1125(6) 0.0427(15) Uani 1 1 d . U . . .
H23 H 0.1743 0.5833 0.1490 0.051 Uiso 1 1 calc R . . . .
C24 C 0.2519(5) 0.4713(5) 0.0906(4) 0.0317(11) Uiso 1 1 d . U . . .
H24 H 0.3340 0.5252 0.1146 0.038 Uiso 1 1 calc R . . . .
C25 C 0.0255(7) -0.2306(6) -0.2554(6) 0.064(2) Uani 1 1 d . U . . .
H25A H -0.0062 -0.2092 -0.3151 0.095 Uiso 1 1 calc GR . . . .
H25B H -0.0380 -0.2510 -0.2151 0.095 Uiso 1 1 calc GR . . . .
H25C H 0.0483 -0.2958 -0.2815 0.095 Uiso 1 1 calc GR . . . .
C26 C 0.3800(5) 0.4905(5) -0.2163(5) 0.0403(13) Uani 1 1 d . U . . .
C27 C 0.4019(6) 0.4446(8) -0.3137(5) 0.0589(19) Uani 1 1 d . U . . .
H27 H 0.4424 0.3926 -0.3204 0.071 Uiso 1 1 calc R . . . .
C28 C 0.3645(7) 0.4748(8) -0.3999(6) 0.0619(19) Uani 1 1 d . U . . .
H28 H 0.3804 0.4432 -0.4656 0.074 Uiso 1 1 calc R . . . .
C29 C 0.3040(5) 0.5504(6) -0.3944(5) 0.0475(14) Uani 1 1 d . U . . .
C30 C 0.2798(7) 0.5912(6) -0.2969(5) 0.0497(15) Uani 1 1 d . U . . .
H30 H 0.2361 0.6407 -0.2899 0.060 Uiso 1 1 calc R . . . .
C31 C 0.3179(6) 0.5612(5) -0.2098(5) 0.0468(14) Uani 1 1 d . U . . .
H31 H 0.3003 0.5907 -0.1444 0.056 Uiso 1 1 calc R . . . .
C32 C 0.2602(6) 0.5811(7) -0.4928(5) 0.0542(16) Uani 1 1 d . U . . .
C33 C 0.1472(7) 0.4818(8) -0.5621(7) 0.070(2) Uani 1 1 d . U . . .
H33A H 0.1677 0.4144 -0.5830 0.104 Uiso 1 1 calc GR . . . .
H33B H 0.1192 0.5003 -0.6251 0.104 Uiso 1 1 calc GR . . . .
H33C H 0.0817 0.4665 -0.5229 0.104 Uiso 1 1 calc GR . . . .
C34 C 0.2296(9) 0.6860(7) -0.4656(6) 0.069(2) Uani 1 1 d . U . . .
H34A H 0.1583 0.6709 -0.4330 0.104 Uiso 1 1 calc GR . . . .
H34B H 0.2105 0.7062 -0.5298 0.104 Uiso 1 1 calc GR . . . .
H34C H 0.3002 0.7489 -0.4163 0.104 Uiso 1 1 calc GR . . . .
C35 C 0.3605(8) 0.6006(11) -0.5579(7) 0.083(3) Uani 1 1 d . U . . .
H35A H 0.4383 0.6572 -0.5126 0.124 Uiso 1 1 calc GR . . . .
H35B H 0.3359 0.6279 -0.6159 0.124 Uiso 1 1 calc GR . . . .
H35C H 0.3709 0.5290 -0.5864 0.124 Uiso 1 1 calc GR . . . .
Cl1 Cl -0.0236(3) 0.3168(4) -0.2563(3) 0.1219(13) Uani 1 1 d . U . . .
C36 C 0.0852(8) 0.2733(9) -0.2968(8) 0.073(2) Uani 1 1 d D U . . .
H36C H 0.1299 0.2553 -0.2401 0.088 Uiso 0.381(3) 1 calc R . P A 2
H36D H 0.1448 0.3319 -0.3197 0.088 Uiso 0.381(3) 1 calc R . P A 2
H36A H 0.1142 0.3102 -0.3505 0.088 Uiso 0.619(3) 1 calc R . P A 1
H36B H 0.1557 0.3007 -0.2362 0.088 Uiso 0.619(3) 1 calc R . P A 1
Cl2A Cl 0.0460(5) 0.1367(3) -0.3463(4) 0.0819(10) Uani 0.619(3) 1 d D U P A 1
Cl3A Cl 0.4613(4) 0.1316(4) -0.3628(4) 0.0907(14) Uani 0.619(3) 1 d D U P A 1
Cl4A Cl 0.2111(5) -0.0394(3) -0.4192(4) 0.0882(13) Uani 0.619(3) 1 d D U P A 1
C37A C 0.3331(12) 0.0667(15) -0.3125(15) 0.092(6) Uiso 0.619(3) 1 d D U P A 1
H37A H 0.3039 0.1248 -0.2762 0.111 Uiso 0.619(3) 1 calc R . P A 1
H37B H 0.3574 0.0307 -0.2606 0.111 Uiso 0.619(3) 1 calc R . P A 1
Cl2B Cl -0.0075(7) 0.1357(5) -0.4160(6) 0.0819(10) Uani 0.381(3) 1 d D U P A 2
Cl3B Cl 0.5207(16) 0.1118(13) -0.4428(12) 0.183(6) Uani 0.381(3) 1 d D U P A 2
Cl4B Cl 0.2910(13) 0.0450(12) -0.3617(11) 0.136(4) Uiso 0.381(3) 1 d D U P A 2
C37B C 0.3785(18) 0.003(2) -0.452(2) 0.084(8) Uiso 0.381(3) 1 d D U P A 2
H37C H 0.3943 -0.0626 -0.4387 0.101 Uiso 0.381(3) 1 calc R . P A 2
H37D H 0.3290 -0.0216 -0.5245 0.101 Uiso 0.381(3) 1 calc R . P A 2

loop_
_atom_site_aniso_label
_atom_site_aniso_U_11
_atom_site_aniso_U_22
_atom_site_aniso_U_33
_atom_site_aniso_U_23
_atom_site_aniso_U_13
_atom_site_aniso_U_12
IrA 0.01758(14) 0.0164(4) 0.0293(6) -0.0003(2) 0.0099(3) -0.0004(2)
F1A 0.043(3) 0.038(2) 0.077(5) 0.023(3) 0.006(3) 0.022(2)
O2A 0.062(5) 0.081(4) 0.033(3) 0.023(3) 0.022(3) 0.041(4)
N2A 0.020(2) 0.015(2) 0.049(4) -0.001(3) 0.013(3) -0.0027(16)
IrB 0.01758(14) 0.0164(4) 0.0293(6) -0.0003(2) 0.0099(3) -0.0004(2)
F1B 0.043(3) 0.038(2) 0.077(5) 0.023(3) 0.006(3) 0.022(2)
O2B 0.062(5) 0.081(4) 0.033(3) 0.023(3) 0.022(3) 0.041(4)
N2B 0.020(2) 0.015(2) 0.049(4) -0.001(3) 0.013(3) -0.0027(16)
F2 0.0213(15) 0.052(2) 0.076(3) 0.015(2) 0.0014(16) -0.0023(15)
O3 0.046(3) 0.032(2) 0.079(4) -0.023(2) 0.024(2) -0.0124(18)
N1 0.0199(18) 0.028(2) 0.038(2) -0.0095(17) 0.0128(17) -0.0028(16)
N3 0.0216(17) 0.0234(18) 0.029(2) 0.0063(16) 0.0076(15) 0.0021(14)
C1 0.026(2) 0.031(2) 0.034(2) -0.0058(19) 0.0175(19) -0.0082(19)
C2A 0.018(3) 0.016(2) 0.027(4) 0.000(3) 0.003(2) 0.0040(19)
C3A 0.024(5) 0.031(3) 0.027(3) 0.002(3) 0.006(2) 0.014(3)
C4A 0.034(4) 0.042(3) 0.029(3) 0.006(3) 0.005(3) 0.017(3)
C5A 0.031(4) 0.036(3) 0.040(4) 0.010(3) 0.002(3) 0.011(3)
C6A 0.027(3) 0.024(3) 0.042(4) 0.008(3) 0.004(3) 0.008(2)
C7A 0.019(3) 0.019(2) 0.041(4) 0.003(3) 0.009(2) 0.005(2)
C8A 0.019(2) 0.017(3) 0.050(4) 0.000(3) 0.011(3) 0.0021(19)
C9A 0.026(3) 0.023(3) 0.074(5) 0.001(4) 0.019(3) 0.006(2)
C10A 0.027(3) 0.029(4) 0.081(5) 0.002(4) 0.025(4) 0.008(3)
C11A 0.032(4) 0.024(4) 0.082(5) 0.003(4) 0.026(4) 0.006(3)
C12A 0.027(3) 0.021(3) 0.053(5) -0.001(3) 0.020(3) 0.002(2)
C13A 0.095(12) 0.116(9) 0.056(6) 0.053(6) 0.035(7) 0.053(9)
C2B 0.018(3) 0.016(2) 0.027(4) 0.000(3) 0.003(2) 0.0040(19)
C3B 0.024(5) 0.031(3) 0.027(3) 0.002(3) 0.006(2) 0.014(3)
C4B 0.034(4) 0.042(3) 0.029(3) 0.006(3) 0.005(3) 0.017(3)
C5B 0.031(4) 0.036(3) 0.040(4) 0.010(3) 0.002(3) 0.011(3)
C6B 0.027(3) 0.024(3) 0.042(4) 0.008(3) 0.004(3) 0.008(2)
C7B 0.019(3) 0.019(2) 0.041(4) 0.003(3) 0.009(2) 0.005(2)
C8B 0.019(2) 0.017(3) 0.050(4) 0.000(3) 0.011(3) 0.0021(19)
C9B 0.026(3) 0.023(3) 0.074(5) 0.001(4) 0.019(3) 0.006(2)
C10B 0.027(3) 0.029(4) 0.081(5) 0.002(4) 0.025(4) 0.008(3)
C11B 0.032(4) 0.024(4) 0.082(5) 0.003(4) 0.026(4) 0.006(3)
C12B 0.027(3) 0.021(3) 0.053(5) -0.001(3) 0.020(3) 0.002(2)
C13B 0.095(12) 0.116(9) 0.056(6) 0.053(6) 0.035(7) 0.053(9)
C14 0.022(2) 0.028(2) 0.034(3) -0.0034(18) 0.0103(17) -0.0031(16)
C15 0.028(2) 0.029(2) 0.057(4) -0.013(2) 0.016(2) -0.0046(19)
C16 0.033(3) 0.031(2) 0.040(3) -0.007(2) 0.014(2) -0.008(2)
C17 0.030(2) 0.032(2) 0.032(3) 0.004(2) 0.006(2) -0.0111(19)
C18 0.021(2) 0.039(3) 0.036(3) 0.012(2) 0.0051(19) -0.0037(18)
C19 0.0200(19) 0.032(2) 0.026(2) 0.0086(18) 0.0069(16) -0.0003(16)
C20 0.0195(19) 0.034(2) 0.029(2) 0.0146(19) 0.0048(17) 0.0050(17)
C21 0.022(2) 0.046(3) 0.061(4) 0.023(3) 0.011(2) 0.012(2)
C22 0.026(3) 0.048(3) 0.073(4) 0.027(3) 0.017(3) 0.017(2)
C23 0.033(3) 0.031(3) 0.073(4) 0.020(3) 0.020(3) 0.016(2)
C25 0.061(4) 0.033(3) 0.054(4) -0.014(3) 0.018(3) -0.018(3)
C26 0.026(2) 0.034(3) 0.034(2) -0.0098(19) 0.0141(19) -0.0110(19)
C27 0.042(3) 0.090(5) 0.035(3) -0.004(3) 0.012(2) 0.026(4)
C28 0.051(4) 0.091(5) 0.034(3) -0.004(3) 0.013(3) 0.028(4)
C29 0.027(2) 0.050(3) 0.034(2) -0.013(2) 0.006(2) -0.007(2)
C30 0.054(4) 0.035(3) 0.045(3) 0.000(2) 0.025(3) 0.002(3)
C31 0.054(3) 0.030(3) 0.040(3) -0.002(2) 0.027(3) -0.001(2)
C32 0.039(3) 0.060(4) 0.034(3) -0.009(2) 0.005(2) -0.001(3)
C33 0.047(4) 0.067(5) 0.058(4) -0.014(4) -0.013(3) 0.007(3)
C34 0.084(6) 0.061(4) 0.044(4) 0.001(3) 0.010(4) 0.013(4)
C35 0.055(4) 0.133(9) 0.052(4) 0.024(5) 0.019(4) 0.026(5)
Cl1 0.118(3) 0.175(4) 0.092(2) 0.009(2) 0.0389(19) 0.093(3)
C36 0.053(4) 0.082(5) 0.086(6) 0.021(4) 0.020(4) 0.028(4)
Cl2A 0.098(3) 0.0603(17) 0.077(2) 0.0159(19) 0.026(2) 0.0171(18)
Cl3A 0.084(3) 0.108(3) 0.083(3) 0.029(2) 0.042(2) 0.031(3)
Cl4A 0.103(3) 0.051(2) 0.112(3) 0.031(2) 0.029(3) 0.025(2)
Cl2B 0.098(3) 0.0603(17) 0.077(2) 0.0159(19) 0.026(2) 0.0171(18)
Cl3B 0.237(17) 0.170(12) 0.174(12) 0.080(10) 0.101(12) 0.077(12)

loop_
_atom_type_symbol
_atom_type_description
_atom_type_scat_dispersion_real
_atom_type_scat_dispersion_imag
_atom_type_scat_source
C C 0.0033 0.0016 'International Tables Vol C Tables 4.2.6.8 and 6.1.1.4'
H H 0.0000 0.0000 'International Tables Vol C Tables 4.2.6.8 and 6.1.1.4'
Cl Cl 0.1484 0.1585 'International Tables Vol C Tables 4.2.6.8 and 6.1.1.4'
F F 0.0171 0.0103 'International Tables Vol C Tables 4.2.6.8 and 6.1.1.4'
Ir Ir -1.4442 7.9887 'International Tables Vol C Tables 4.2.6.8 and 6.1.1.4'
N N 0.0061 0.0033 'International Tables Vol C Tables 4.2.6.8 and 6.1.1.4'
O O 0.0106 0.0060 'International Tables Vol C Tables 4.2.6.8 and 6.1.1.4'

loop_
_exptl_crystal_face_index_h
_exptl_crystal_face_index_k
_exptl_crystal_face_index_l
_exptl_crystal_face_perp_dist
1.00 1.00 2.00 0.1450
-1.00 -1.00 -2.00 0.1900
1.00 0.00 -1.00 0.1730
-1.00 0.00 1.00 0.1250
-1.00 2.00 -2.00 0.1400
1.00 -2.00 2.00 0.1580
-2.00 -2.00 1.00 0.1100
2.00 -1.00 1.00 0.1870
-1.00 0.00 0.00 0.0900
0.00 -1.00 0.00 0.1310
-1.00 2.00 2.00 0.1990
0.00 1.00 0.00 0.2250
1.00 0.00 -2.00 0.1770
1.00 2.00 -2.00 0.2110
1.00 0.00 1.00 0.1340
1.00 -2.00 0.00 0.1540
-1.00 2.00 0.00 0.2170
0.00 1.00 -2.00 0.1590

loop_
_geom_angle_atom_site_label_1
_geom_angle_atom_site_label_2
_geom_angle_atom_site_label_3
_geom_angle
_geom_angle_site_symmetry_1
_geom_angle_site_symmetry_3
O1A IrA N1 72.0(2) . 2_665
N2A IrA O1A 96.6(3) . .
N2A IrA N1 92.7(3) . 2_665
N2A IrA N3 174.8(3) . .
N3 IrA O1A 87.9(2) . .
N3 IrA N1 91.15(18) . 2_665
C2A IrA O1A 177.0(4) . .
C2A IrA N2A 81.0(4) . .
C2A IrA N1 109.9(4) . 2_665
C2A IrA N3 94.4(3) . .
C14 IrA O1A 89.4(2) . .
C14 IrA N2A 97.3(3) . .
C14 IrA N1 159.8(2) . 2_665
C14 IrA N3 80.1(2) . .
C14 IrA C2A 89.1(4) . .
C1 O1A IrA 115.9(4) . .
C4A O2A C13A 116.7(11) . .
C8A N2A IrA 116.0(6) . .
C12A N2A IrA 123.8(8) . .
C12A N2A C8A 120.2(9) . .
N2B IrB O1B 97.7(5) . .
N2B IrB N1 89.8(5) . 2_665
N2B IrB C14 91.7(5) . .
N1 IrB O1B 80.5(3) 2_665 .
N3 IrB O1B 87.3(3) . .
N3 IrB N2B 171.4(4) . .
N3 IrB N1 97.9(2) . 2_665
N3 IrB C2B 94.3(6) . .
N3 IrB C14 80.8(2) . .
C2B IrB O1B 175.2(7) . .
C2B IrB N2B 80.1(7) . .
C2B IrB N1 103.6(7) . 2_665
C2B IrB C14 79.8(7) . .
C14 IrB O1B 96.1(3) . .
C14 IrB N1 176.5(3) . 2_665
C1 O1B IrB 104.5(6) . .
C4B O2B C13B 117.5(18) . .
C8B N2B IrB 116.4(10) . .
C8B N2B C12B 123.6(14) . .
C12B N2B IrB 120.0(12) . .
C16 O3 C25 117.4(6) . .
N1 N1 IrA 114.5(4) 2_665 2_665
N1 N1 IrB 106.8(4) 2_665 2_665
C1 N1 IrA 131.7(4) . 2_665
C1 N1 IrB 139.0(4) . 2_665
C1 N1 N1 112.8(5) . 2_665
C20 N3 IrA 115.4(3) . .
C20 N3 IrB 117.4(4) . .
C24 N3 IrA 124.9(4) . .
C24 N3 IrB 123.3(4) . .
C24 N3 C20 119.2(5) . .
O1A C1 C26 121.3(5) . .
O1B C1 N1 134.2(7) . .
O1B C1 C26 105.1(6) . .
N1 C1 O1A 119.5(6) . .
N1 C1 C26 119.1(5) . .
C3A C2A IrA 127.7(9) . .
C3A C2A C7A 119.1(10) . .
C7A C2A IrA 112.9(6) . .
C2A C3A C4A 121.0(10) . .
O2A C4A C3A 115.4(9) . .
O2A C4A C5A 125.2(11) . .
C5A C4A C3A 119.4(10) . .
C6A C5A C4A 119.4(10) . .
F1A C6A C7A 118.7(11) . .
C5A C6A F1A 117.8(11) . .
C5A C6A C7A 123.5(9) . .
C2A C7A C8A 115.7(9) . .
C6A C7A C2A 117.6(9) . .
C6A C7A C8A 126.7(10) . .
N2A C8A C7A 113.8(8) . .
N2A C8A C9A 118.1(10) . .
C9A C8A C7A 128.1(11) . .
C8A C9A C10A 121.0(12) . .
C9A C10A C11A 120.3(10) . .
C12A C11A C10A 115.5(12) . .
C11A C12A N2A 124.9(12) . .
C3B C2B IrB 127.2(16) . .
C3B C2B C7B 118.2(17) . .
C7B C2B IrB 114.5(11) . .
C2B C3B C4B 123.3(18) . .
O2B C4B C3B 117.3(16) . .
O2B C4B C5B 125.4(19) . .
C3B C4B C5B 117.3(17) . .
C6B C5B C4B 118.1(18) . .
C5B C6B F1B 118.4(17) . .
C5B C6B C7B 127.8(16) . .
C7B C6B F1B 113.8(15) . .
C2B C7B C8B 113.4(15) . .
C6B C7B C2B 115.3(14) . .
C6B C7B C8B 131.4(15) . .
N2B C8B C7B 115.4(13) . .
N2B C8B C9B 119.0(15) . .
C7B C8B C9B 125.6(16) . .
C10B C9B C8B 114.7(18) . .
C9B C10B C11B 126.6(17) . .
C12B C11B C10B 114.6(18) . .
N2B C12B C11B 121.3(19) . .
C15 C14 IrA 125.6(4) . .
C15 C14 IrB 128.6(4) . .
C15 C14 C19 119.0(5) . .
C19 C14 IrA 115.5(4) . .
C19 C14 IrB 111.6(4) . .
C14 C15 C16 121.2(6) . .
O3 C16 C15 115.1(6) . .
O3 C16 C17 124.2(5) . .
C17 C16 C15 120.8(6) . .
C18 C17 C16 117.2(5) . .
F2 C18 C17 116.2(5) . .
F2 C18 C19 118.9(6) . .
C17 C18 C19 124.8(5) . .
C14 C19 C20 115.4(4) . .
C18 C19 C14 117.0(5) . .
C18 C19 C20 127.6(5) . .
N3 C20 C19 113.4(4) . .
N3 C20 C21 119.7(5) . .
C21 C20 C19 126.8(5) . .
C22 C21 C20 120.0(5) . .
C21 C22 C23 119.9(6) . .
C24 C23 C22 118.0(6) . .
N3 C24 C23 123.1(5) . .
C27 C26 C1 119.4(7) . .
C31 C26 C1 121.4(5) . .
C31 C26 C27 118.9(7) . .
C28 C27 C26 119.8(8) . .
C27 C28 C29 122.4(6) . .
C28 C29 C32 121.5(6) . .
C30 C29 C28 116.2(7) . .
C30 C29 C32 122.2(7) . .
C31 C30 C29 121.4(7) . .
C26 C31 C30 121.3(6) . .
C29 C32 C35 109.9(7) . .
C33 C32 C29 108.9(7) . .
C33 C32 C35 107.3(6) . .
C34 C32 C29 112.7(6) . .
C34 C32 C33 109.1(7) . .
C34 C32 C35 108.7(8) . .
Cl1 C36 Cl2B 103.8(5) . .
Cl2A C36 Cl1 116.6(6) . .
Cl3A C37A Cl4A 109.7(10) . .
Cl3B C37B Cl4B 113.9(15) . .

loop_
_geom_bond_atom_site_label_1
_geom_bond_atom_site_label_2
_geom_bond_distance
_geom_bond_site_symmetry_2
IrA O1A 2.130(6) .
IrA N2A 2.026(9) .
IrA N1 2.220(5) 2_665
IrA N3 2.072(5) .
IrA C2A 2.003(11) .
IrA C14 1.979(5) .
F1A C6A 1.356(12) .
O1A C1 1.376(8) .
O2A C4A 1.351(12) .
O2A C13A 1.453(17) .
N2A C8A 1.368(13) .
N2A C12A 1.360(11) .
IrB O1B 2.149(9) .
IrB N2B 2.022(15) .
IrB N1 2.089(5) 2_665
IrB N3 1.976(5) .
IrB C2B 2.01(2) .
IrB C14 2.047(6) .
F1B C6B 1.405(18) .
O1B C1 1.169(10) .
O2B C4B 1.33(2) .
O2B C13B 1.45(3) .
N2B C8B 1.349(17) .
N2B C12B 1.371(16) .
F2 C18 1.355(7) .
O3 C16 1.368(8) .
O3 C25 1.428(7) .
N1 IrA 2.220(5) 2_665
N1 IrB 2.089(5) 2_665
N1 N1 1.444(11) 2_665
N1 C1 1.310(7) .
N3 C20 1.367(6) .
N3 C24 1.343(7) .
C1 C26 1.473(10) .
C2A C3A 1.376(11) .
C2A C7A 1.434(15) .
C3A C4A 1.424(17) .
C4A C5A 1.396(15) .
C5A C6A 1.345(14) .
C6A C7A 1.411(16) .
C7A C8A 1.442(12) .
C8A C9A 1.385(12) .
C9A C10A 1.399(16) .
C10A C11A 1.41(2) .
C11A C12A 1.359(15) .
C2B C3B 1.38(2) .
C2B C7B 1.44(2) .
C3B C4B 1.39(3) .
C4B C5B 1.43(3) .
C5B C6B 1.30(3) .
C6B C7B 1.38(3) .
C7B C8B 1.440(17) .
C8B C9B 1.45(2) .
C9B C10B 1.38(2) .
C10B C11B 1.41(3) .
C11B C12B 1.38(2) .
C14 C15 1.383(8) .
C14 C19 1.417(7) .
C15 C16 1.395(7) .
C16 C17 1.382(9) .
C17 C18 1.363(9) .
C18 C19 1.391(7) .
C19 C20 1.454(8) .
C20 C21 1.403(7) .
C21 C22 1.371(10) .
C22 C23 1.390(8) .
C23 C24 1.377(8) .
C26 C27 1.396(8) .
C26 C31 1.356(10) .
C27 C28 1.375(12) .
C28 C29 1.396(11) .
C29 C30 1.394(8) .
C29 C32 1.544(11) .
C30 C31 1.385(11) .
C32 C33 1.518(9) .
C32 C34 1.510(12) .
C32 C35 1.545(10) .
Cl1 C36 1.672(9) .
C36 Cl2A 1.631(10) .
C36 Cl2B 1.974(12) .
Cl3A C37A 1.769(14) .
Cl4A C37A 1.810(14) .
Cl3B C37B 1.769(16) .
Cl4B C37B 1.792(16) .
